data_7000312
loop_
_publ_author_name
'Delferro, Massimiliano'
'Pattacini, Roberto'
'Cauzzi, Daniele'
'Graiff, Claudia'
'Terenghi, Mattia'
'Predieri, Giovanni'
'Tiripicchio, Antonio'

_publ_section_title
;
 Reactivity of the zwitterionic ligand EtNHC(S)Ph2P&#xE001;NPPh2C(S)NEt
 towards [Ru3(CO)12]. Sulfur transfer and ligand fragmentation leading
 to the methideylamide [-N(Et)-CH(R)-] \m3-bridging moiety
;
_journal_issue 3
_journal_name_full 'Dalton Transactions'
_journal_page_first 544
_journal_page_last 549
_journal_paper_doi 10.1039/b812050a
_journal_year 2009
_chemical_formula_sum 'C36 H26 N2 O9 P2 Ru3 S'
_chemical_formula_weight 1027.80
_chemical_name_systematic
;
?
;
_space_group_IT_number 14
_symmetry_cell_setting monoclinic
_symmetry_space_group_name_Hall '-P 2ybc'
_symmetry_space_group_name_H-M 'P 1 21/c 1'
_atom_sites_solution_hydrogens geom
_atom_sites_solution_primary direct
_atom_sites_solution_secondary difmap
_audit_creation_method SHELXL-97
_cell_angle_alpha 90.00
_cell_angle_beta 91.58(5)
_cell_angle_gamma 90.00
_cell_formula_units_Z 8
_cell_length_a 10.737(3)
_cell_length_b 21.612(4)
_cell_length_c 34.138(5)
_cell_measurement_reflns_used 999
_cell_measurement_temperature 293(2)
_cell_measurement_theta_max 30.00
_cell_measurement_theta_min 1.12
_cell_volume 7919(3)
_computing_structure_refinement 'SHELXL-97 (Sheldrick, 1997)'
_computing_structure_solution 'SHELXS-97 (Sheldrick, 1990)'
_diffrn_ambient_temperature 293(2)
_diffrn_measured_fraction_theta_full 0.999
_diffrn_measured_fraction_theta_max 0.999
_diffrn_measurement_device_type 'BRUKER AXS SMART 1000'
_diffrn_measurement_method 'omega scan'
_diffrn_radiation_monochromator graphite
_diffrn_radiation_source 'fine-focus sealed tube'
_diffrn_radiation_type MoK\a
_diffrn_radiation_wavelength 0.71073
_diffrn_reflns_av_R_equivalents 0.0597
_diffrn_reflns_av_sigmaI/netI 0.0593
_diffrn_reflns_limit_h_max 15
_diffrn_reflns_limit_h_min -11
_diffrn_reflns_limit_k_max 30
_diffrn_reflns_limit_k_min -30
_diffrn_reflns_limit_l_max 48
_diffrn_reflns_limit_l_min -48
_diffrn_reflns_number 69593
_diffrn_reflns_theta_full 30.00
_diffrn_reflns_theta_max 30.00
_diffrn_reflns_theta_min 1.12
_exptl_absorpt_coefficient_mu 1.317
_exptl_absorpt_correction_T_max 1
_exptl_absorpt_correction_T_min 0.8111
_exptl_absorpt_correction_type empirical
_exptl_absorpt_process_details 'SADABS,Sheldrick, ver 2.03'
_exptl_crystal_colour red
_exptl_crystal_density_diffrn 1.724
_exptl_crystal_density_meas ?
_exptl_crystal_density_method .
_exptl_crystal_description prismatic
_exptl_crystal_F_000 4048
_exptl_crystal_size_max 0.12
_exptl_crystal_size_mid 0.10
_exptl_crystal_size_min 0.09
_refine_diff_density_max 1.454
_refine_diff_density_min -0.632
_refine_diff_density_rms 0.093
_refine_ls_extinction_method none
_refine_ls_goodness_of_fit_ref 0.974
_refine_ls_hydrogen_treatment mixed
_refine_ls_matrix_type full
_refine_ls_number_parameters 963
_refine_ls_number_reflns 23041
_refine_ls_number_restraints 6
_refine_ls_restrained_S_all 0.973
_refine_ls_R_factor_all 0.0925
_refine_ls_R_factor_gt 0.0506
_refine_ls_shift/su_max 0.003
_refine_ls_shift/su_mean 0.000
_refine_ls_structure_factor_coef Fsqd
_refine_ls_weighting_details 'calc w=1/[\s^2^(Fo^2^)+(0.0480P)^2^+0.0000P] where P=(Fo^2^+2Fc^2^)/3'
_refine_ls_weighting_scheme calc
_refine_ls_wR_factor_gt 0.1008
_refine_ls_wR_factor_ref 0.1175
_reflns_number_gt 16946
_reflns_number_total 23041
_reflns_threshold_expression >2sigma(I)
_cod_data_source_file b812050a.txt
_cod_data_source_block c2
_cod_original_sg_symbol_H-M P21/c
_cod_database_code 7000312

loop_
_symmetry_equiv_pos_as_xyz
'x, y, z'
'-x, y+1/2, -z+1/2'
'-x, -y, -z'
'x, -y-1/2, z-1/2'

loop_
_atom_site_label
_atom_site_type_symbol
_atom_site_fract_x
_atom_site_fract_y
_atom_site_fract_z
_atom_site_U_iso_or_equiv
_atom_site_adp_type
_atom_site_occupancy
_atom_site_symmetry_multiplicity
_atom_site_calc_flag
_atom_site_refinement_flags
_atom_site_disorder_assembly
_atom_site_disorder_group
Ru1A Ru 0.09465(3) 0.682791(16) 0.089211(10) 0.04916(7) Uani 1 1 d D . .
Ru2A Ru 0.18596(4) 0.740312(19) 0.159435(12) 0.05638(8) Uani 1 1 d . . .
Ru3A Ru 0.16393(3) 0.607921(14) 0.154160(8) 0.04154(6) Uani 1 1 d D . .
S1A S -0.04746(10) 0.63375(5) 0.13402(3) 0.05092(19) Uani 1 1 d . . .
P1A P 0.15788(10) 0.50492(5) 0.13292(3) 0.0483(2) Uani 1 1 d . . .
P2A P -0.11282(10) 0.49467(5) 0.13029(3) 0.04692(19) Uani 1 1 d . . .
O1A O 0.0157(5) 0.6161(3) 0.01427(15) 0.0983(15) Uani 1 1 d . . .
O2A O -0.0617(5) 0.7969(3) 0.07530(16) 0.1024(16) Uani 1 1 d . . .
O3A O 0.3174(6) 0.7284(3) 0.04548(18) 0.119(2) Uani 1 1 d . . .
O4A O -0.0734(5) 0.7496(2) 0.19330(15) 0.0952(15) Uani 1 1 d . . .
O5A O 0.1865(8) 0.8775(4) 0.1470(3) 0.175(4) Uani 1 1 d . . .
O6A O 0.4467(6) 0.7288(3) 0.1257(2) 0.129(2) Uani 1 1 d . . .
O7A O 0.3122(7) 0.7360(4) 0.2394(2) 0.145(3) Uani 1 1 d . . .
O8A O 0.0926(4) 0.5833(2) 0.23735(13) 0.0800(11) Uani 1 1 d . . .
O9A O 0.4389(5) 0.6086(2) 0.17207(15) 0.0914(13) Uani 1 1 d . . .
N1A N 0.0252(3) 0.46970(16) 0.12794(10) 0.0485(6) Uani 1 1 d . . .
N2A N -0.2281(4) 0.5801(2) 0.08671(14) 0.0692(11) Uani 1 1 d . . .
C1A C 0.0460(6) 0.6390(3) 0.04395(18) 0.0709(13) Uani 1 1 d . . .
C2A C 0.0005(6) 0.7540(3) 0.08104(18) 0.0738(14) Uani 1 1 d . . .
C3A C 0.2308(7) 0.7134(4) 0.0629(2) 0.0872(19) Uani 1 1 d . . .
C4A C 0.0221(6) 0.7421(3) 0.17984(18) 0.0702(13) Uani 1 1 d . . .
C5A C 0.1824(8) 0.8247(5) 0.1499(3) 0.107(3) Uani 1 1 d . . .
C6A C 0.3469(7) 0.7339(4) 0.1378(2) 0.092(2) Uani 1 1 d . . .
C7A C 0.2613(9) 0.7360(4) 0.2094(3) 0.103(3) Uani 1 1 d . . .
C8A C 0.1222(5) 0.5929(2) 0.20569(15) 0.0593(10) Uani 1 1 d . . .
C9A C 0.3301(6) 0.6083(3) 0.16527(18) 0.0716(13) Uani 1 1 d . . .
C10A C -0.1383(4) 0.5729(2) 0.11157(13) 0.0518(8) Uani 1 1 d . . .
C11A C -0.2632(6) 0.6438(3) 0.0756(2) 0.0836(17) Uani 1 1 d . . .
H11A H -0.2528 0.6708 0.0981 0.100 Uiso 1 1 calc R . .
H11B H -0.2087 0.6584 0.0554 0.100 Uiso 1 1 calc R . .
C12A C -0.3902(9) 0.6463(4) 0.0614(3) 0.149(4) Uani 1 1 d . . .
H12A H -0.4111 0.6881 0.0543 0.223 Uiso 1 1 calc R . .
H12B H -0.4442 0.6323 0.0815 0.223 Uiso 1 1 calc R . .
H12C H -0.4002 0.6202 0.0387 0.223 Uiso 1 1 calc R . .
C13A C 0.2527(6) 0.4490(3) 0.1620(2) 0.0768(15) Uani 1 1 d . . .
C14A C 0.3587(8) 0.4629(4) 0.1810(3) 0.106(3) Uani 1 1 d . . .
H14A H 0.3874 0.5035 0.1804 0.127 Uiso 1 1 calc R . .
C15A C 0.4288(8) 0.4187(4) 0.2018(2) 0.103(3) Uani 1 1 d . . .
H15A H 0.5033 0.4300 0.2145 0.123 Uiso 1 1 calc R . .
C16A C 0.3892(8) 0.3612(4) 0.2036(2) 0.098(2) Uani 1 1 d . . .
H16A H 0.4382 0.3308 0.2156 0.118 Uiso 1 1 calc R . .
C17A C 0.2740(8) 0.3465(4) 0.1872(2) 0.104(2) Uani 1 1 d . . .
H17A H 0.2416 0.3070 0.1902 0.125 Uiso 1 1 calc R . .
C18A C 0.2060(7) 0.3910(4) 0.1661(2) 0.092(2) Uani 1 1 d . . .
H18A H 0.1287 0.3810 0.1549 0.110 Uiso 1 1 calc R . .
C19A C 0.2237(4) 0.5005(2) 0.08327(14) 0.0540(9) Uani 1 1 d . . .
C20A C 0.3435(8) 0.5191(4) 0.0763(3) 0.107(3) Uani 1 1 d . . .
H20A H 0.3979 0.5305 0.0967 0.128 Uiso 1 1 calc R . .
C21A C 0.3796(9) 0.5203(5) 0.0379(3) 0.132(4) Uani 1 1 d . . .
H21A H 0.4611 0.5321 0.0331 0.159 Uiso 1 1 calc R . .
C22A C 0.3073(9) 0.5059(4) 0.0079(3) 0.103(3) Uani 1 1 d . . .
H22A H 0.3380 0.5087 -0.0173 0.124 Uiso 1 1 calc R . .
C23A C 0.1890(8) 0.4871(4) 0.0127(2) 0.105(3) Uani 1 1 d . . .
H23A H 0.1370 0.4759 -0.0084 0.126 Uiso 1 1 calc R . .
C24A C 0.1489(5) 0.4853(3) 0.05196(17) 0.0679(12) Uani 1 1 d . . .
H24A H 0.0675 0.4732 0.0565 0.082 Uiso 1 1 calc R . .
C25A C -0.1695(4) 0.49957(19) 0.17902(12) 0.0495(8) Uani 1 1 d . . .
C26A C -0.1047(4) 0.4704(2) 0.20922(14) 0.0539(9) Uani 1 1 d . . .
H26A H -0.0287 0.4515 0.2045 0.065 Uiso 1 1 calc R . .
C27A C -0.1524(7) 0.4692(3) 0.2463(2) 0.0827(17) Uani 1 1 d . . .
H27A H -0.1081 0.4494 0.2665 0.099 Uiso 1 1 calc R . .
C28A C -0.2634(7) 0.4965(4) 0.2538(2) 0.0880(19) Uani 1 1 d . . .
H28A H -0.2950 0.4950 0.2789 0.106 Uiso 1 1 calc R . .
C29A C -0.3288(7) 0.5263(4) 0.2243(2) 0.0889(19) Uani 1 1 d . . .
H29A H -0.4046 0.5451 0.2294 0.107 Uiso 1 1 calc R . .
C30A C -0.2812(6) 0.5283(3) 0.1867(2) 0.0816(17) Uani 1 1 d . . .
H30A H -0.3248 0.5491 0.1668 0.098 Uiso 1 1 calc R . .
C31A C -0.2130(5) 0.4404(2) 0.10381(15) 0.0588(10) Uani 1 1 d . . .
C32A C -0.1574(7) 0.3943(3) 0.0827(2) 0.0847(18) Uani 1 1 d . . .
H32A H -0.0710 0.3928 0.0817 0.102 Uiso 1 1 calc R . .
C33A C -0.2271(8) 0.3504(4) 0.0631(2) 0.104(3) Uani 1 1 d . . .
H33A H -0.1876 0.3196 0.0491 0.125 Uiso 1 1 calc R . .
C34A C -0.3529(8) 0.3517(4) 0.0639(3) 0.106(3) Uani 1 1 d . . .
H34A H -0.4002 0.3223 0.0503 0.127 Uiso 1 1 calc R . .
C35A C -0.4096(8) 0.3969(4) 0.0850(3) 0.105(3) Uani 1 1 d . . .
H35A H -0.4960 0.3977 0.0861 0.126 Uiso 1 1 calc R . .
C36A C -0.3402(7) 0.4412(4) 0.1048(2) 0.090(2) Uani 1 1 d . . .
H36A H -0.3802 0.4718 0.1188 0.108 Uiso 1 1 calc R . .
Ru1B Ru 0.39505(4) 0.474473(19) 0.412381(12) 0.05801(8) Uani 1 1 d D . .
Ru2B Ru 0.29005(3) 0.414017(17) 0.345600(11) 0.05302(7) Uani 1 1 d . . .
Ru3B Ru 0.30698(3) 0.546838(14) 0.347612(9) 0.04309(6) Uani 1 1 d D . .
S1B S 0.52133(11) 0.52168(6) 0.36306(4) 0.0578(2) Uani 1 1 d . . .
P1B P 0.30843(11) 0.64991(5) 0.36884(3) 0.0505(2) Uani 1 1 d . . .
P2B P 0.58001(14) 0.66098(7) 0.37449(4) 0.0652(3) Uani 1 1 d . . .
O1B O 0.4882(5) 0.5614(2) 0.47694(15) 0.0964(15) Uani 1 1 d . . .
O2B O 0.5662(6) 0.3632(3) 0.4247(2) 0.127(2) Uani 1 1 d . . .
O3B O 0.2054(7) 0.4178(3) 0.4637(2) 0.132(2) Uani 1 1 d . . .
O4B O 0.5423(5) 0.3999(3) 0.30656(17) 0.1064(17) Uani 1 1 d . . .
O5B O 0.2964(6) 0.2786(3) 0.3676(2) 0.140(3) Uani 1 1 d . . .
O6B O 0.0441(5) 0.4312(3) 0.38822(17) 0.1058(17) Uani 1 1 d . . .
O7B O 0.1455(8) 0.4095(4) 0.2686(2) 0.167(3) Uani 1 1 d . . .
O8B O 0.0292(4) 0.5436(2) 0.33059(14) 0.0852(12) Uani 1 1 d . . .
O9B O 0.3670(4) 0.5729(2) 0.26410(13) 0.0822(12) Uani 1 1 d . . .
N1B N 0.4435(4) 0.6808(2) 0.38072(14) 0.0674(10) Uani 1 1 d . . .
N2B N 0.7163(6) 0.5698(3) 0.40611(18) 0.0889(16) Uani 1 1 d . . .
C1B C 0.4545(7) 0.5288(4) 0.4527(2) 0.0876(18) Uani 1 1 d . . .
C2B C 0.5006(9) 0.4038(4) 0.4192(3) 0.104(2) Uani 1 1 d . . .
C3B C 0.2773(9) 0.4386(4) 0.4421(3) 0.106(3) Uani 1 1 d . . .
C4B C 0.4456(7) 0.4082(4) 0.3215(2) 0.090(2) Uani 1 1 d . . .
C5B C 0.2984(7) 0.3311(4) 0.3603(2) 0.0870(19) Uani 1 1 d . . .
C6B C 0.1378(7) 0.4247(3) 0.3716(2) 0.0837(17) Uani 1 1 d . . .
C7B C 0.2050(9) 0.4108(5) 0.2976(3) 0.107(3) Uani 1 1 d . . .
C8B C 0.1361(5) 0.5456(3) 0.33803(17) 0.0687(12) Uani 1 1 d . . .
C9B C 0.3412(4) 0.56272(19) 0.29516(12) 0.0486(7) Uani 1 1 d . . .
C10B C 0.6167(6) 0.5815(3) 0.38673(18) 0.0713(13) Uani 1 1 d . . .
C11B C 0.7687(8) 0.5069(4) 0.4118(3) 0.105(2) Uani 1 1 d . . .
H11C H 0.7018 0.4769 0.4093 0.126 Uiso 1 1 calc R . .
H11D H 0.8270 0.4987 0.3912 0.126 Uiso 1 1 calc R . .
C12B C 0.8323(10) 0.4989(4) 0.4498(3) 0.130(3) Uani 1 1 d . . .
H12D H 0.8645 0.4575 0.4518 0.195 Uiso 1 1 calc R . .
H12E H 0.7746 0.5059 0.4703 0.195 Uiso 1 1 calc R . .
H12F H 0.8997 0.5279 0.4523 0.195 Uiso 1 1 calc R . .
C13B C 0.2330(5) 0.7092(2) 0.33757(15) 0.0611(10) Uani 1 1 d . . .
C14B C 0.1310(7) 0.6951(3) 0.3141(2) 0.0824(17) Uani 1 1 d . . .
H14B H 0.1035 0.6544 0.3125 0.099 Uiso 1 1 calc R . .
C15B C 0.0692(8) 0.7400(4) 0.2932(2) 0.104(3) Uani 1 1 d . . .
H15B H 0.0007 0.7293 0.2774 0.125 Uiso 1 1 calc R . .
C16B C 0.1060(8) 0.7995(4) 0.2952(3) 0.105(3) Uani 1 1 d . . .
H16B H 0.0632 0.8298 0.2809 0.126 Uiso 1 1 calc R . .
C17B C 0.2083(8) 0.8152(4) 0.3188(3) 0.106(3) Uani 1 1 d . . .
H17B H 0.2341 0.8562 0.3204 0.128 Uiso 1 1 calc R . .
C18B C 0.2714(7) 0.7708(3) 0.3397(2) 0.0865(18) Uani 1 1 d . . .
H18B H 0.3402 0.7816 0.3553 0.104 Uiso 1 1 calc R . .
C19B C 0.2162(5) 0.6570(2) 0.41358(15) 0.0597(10) Uani 1 1 d . . .
C20B C 0.2748(6) 0.6643(3) 0.44960(19) 0.0775(15) Uani 1 1 d . . .
H20B H 0.3608 0.6693 0.4513 0.093 Uiso 1 1 calc R . .
C21B C 0.2061(9) 0.6643(4) 0.4834(3) 0.106(3) Uani 1 1 d . . .
H21B H 0.2456 0.6698 0.5078 0.127 Uiso 1 1 calc R . .
C22B C 0.0801(10) 0.6561(4) 0.4808(3) 0.111(3) Uani 1 1 d . . .
H22B H 0.0344 0.6549 0.5035 0.133 Uiso 1 1 calc R . .
C23B C 0.0223(10) 0.6500(5) 0.4462(3) 0.130(4) Uani 1 1 d . . .
H23B H -0.0639 0.6456 0.4450 0.156 Uiso 1 1 calc R . .
C24B C 0.0867(8) 0.6500(4) 0.4123(3) 0.107(3) Uani 1 1 d . . .
H24B H 0.0445 0.6454 0.3883 0.128 Uiso 1 1 calc R . .
C25B C 0.6353(6) 0.6664(3) 0.32523(19) 0.0760(15) Uani 1 1 d . . .
C26B C 0.7488(8) 0.6417(4) 0.3153(3) 0.109(3) Uani 1 1 d . . .
H26B H 0.7975 0.6211 0.3341 0.131 Uiso 1 1 calc R . .
C27B C 0.7901(10) 0.6474(5) 0.2778(3) 0.130(4) Uani 1 1 d . . .
H27B H 0.8676 0.6317 0.2714 0.156 Uiso 1 1 calc R . .
C28B C 0.7177(8) 0.6760(4) 0.2499(2) 0.097(2) Uani 1 1 d . . .
H28B H 0.7456 0.6795 0.2244 0.117 Uiso 1 1 calc R . .
C29B C 0.6046(7) 0.6996(4) 0.2591(2) 0.091(2) Uani 1 1 d . . .
H29B H 0.5555 0.7191 0.2399 0.109 Uiso 1 1 calc R . .
C30B C 0.5630(5) 0.6947(2) 0.29660(16) 0.0615(10) Uani 1 1 d . . .
H30B H 0.4854 0.7106 0.3027 0.074 Uiso 1 1 calc R . .
C31B C 0.6743(7) 0.7097(4) 0.4069(2) 0.0868(18) Uani 1 1 d . . .
C32B C 0.7594(11) 0.7502(5) 0.3933(3) 0.144(4) Uani 1 1 d . . .
H32B H 0.7746 0.7512 0.3666 0.172 Uiso 1 1 calc R . .
C33B C 0.8245(12) 0.7905(5) 0.4183(3) 0.159(5) Uani 1 1 d . . .
H33B H 0.8843 0.8171 0.4086 0.190 Uiso 1 1 calc R . .
C34B C 0.7998(10) 0.7903(5) 0.4564(3) 0.127(3) Uani 1 1 d . . .
H34B H 0.8387 0.8190 0.4729 0.152 Uiso 1 1 calc R . .
C35B C 0.7178(9) 0.7483(5) 0.4716(3) 0.120(3) Uani 1 1 d . . .
H35B H 0.7050 0.7467 0.4984 0.144 Uiso 1 1 calc R . .
C36B C 0.6558(8) 0.7091(4) 0.4465(3) 0.108(3) Uani 1 1 d . . .
H36B H 0.5993 0.6811 0.4566 0.129 Uiso 1 1 calc R . .
H1A H 0.181(13) 0.619(5) 0.1043(18) 0.49(12) Uiso 1 1 d D . .
H1B H 0.298(8) 0.535(4) 0.3977(17) 0.20(4) Uiso 1 1 d D . .

loop_
_atom_site_aniso_label
_atom_site_aniso_U_11
_atom_site_aniso_U_22
_atom_site_aniso_U_33
_atom_site_aniso_U_23
_atom_site_aniso_U_13
_atom_site_aniso_U_12
Ru1A 0.04967(15) 0.04823(15) 0.04954(15) 0.00066(12) 0.00079(12) 0.00033(12)
Ru2A 0.05646(18) 0.05487(18) 0.05774(19) 0.00005(14) 0.00022(14) -0.00012(14)
Ru3A 0.04159(12) 0.04118(12) 0.04183(12) 0.00004(10) 0.00098(9) 0.00028(9)
S1A 0.0513(5) 0.0493(5) 0.0522(5) 0.0004(4) 0.0007(4) 0.0005(4)
P1A 0.0481(5) 0.0478(5) 0.0490(5) -0.0007(4) 0.0011(4) 0.0010(4)
P2A 0.0472(5) 0.0465(5) 0.0470(5) 0.0002(4) 0.0006(4) 0.0001(4)
O1A 0.110(4) 0.098(4) 0.086(3) -0.002(3) -0.005(3) 0.006(3)
O2A 0.111(4) 0.089(4) 0.107(4) 0.002(3) 0.006(3) 0.012(3)
O3A 0.115(5) 0.119(5) 0.124(5) 0.022(4) 0.017(4) 0.005(4)
O4A 0.097(4) 0.096(4) 0.093(3) -0.009(3) 0.005(3) 0.000(3)
O5A 0.168(8) 0.115(6) 0.243(10) 0.016(7) -0.008(7) 0.000(6)
O6A 0.114(5) 0.137(6) 0.137(6) 0.012(4) 0.013(4) -0.003(4)
O7A 0.138(6) 0.176(8) 0.120(5) -0.012(5) -0.009(5) 0.015(5)
O8A 0.082(3) 0.081(3) 0.077(3) -0.002(2) 0.004(2) -0.003(2)
O9A 0.087(3) 0.085(3) 0.102(4) -0.001(3) -0.009(3) -0.003(2)
N1A 0.0485(16) 0.0477(16) 0.0493(16) 0.0015(13) 0.0018(13) -0.0013(13)
N2A 0.069(3) 0.065(3) 0.073(3) 0.001(2) -0.005(2) -0.001(2)
C1A 0.075(3) 0.066(3) 0.072(3) 0.001(2) 0.000(3) -0.001(2)
C2A 0.080(4) 0.070(3) 0.072(3) 0.000(3) 0.007(3) 0.002(3)
C3A 0.079(4) 0.087(5) 0.095(5) 0.006(4) 0.012(4) 0.001(3)
C4A 0.070(3) 0.068(3) 0.073(3) -0.002(2) 0.002(3) -0.002(2)
C5A 0.101(6) 0.098(6) 0.121(7) 0.004(6) -0.004(5) 0.000(5)
C6A 0.085(5) 0.094(5) 0.098(5) 0.004(4) 0.008(4) -0.001(4)
C7A 0.105(6) 0.110(6) 0.095(6) -0.007(5) 0.004(5) 0.016(5)
C8A 0.059(2) 0.061(2) 0.058(2) 0.0005(19) 0.0014(19) -0.0002(19)
C9A 0.070(3) 0.069(3) 0.076(3) 0.006(3) 0.001(3) 0.003(2)
C10A 0.0512(19) 0.0505(19) 0.054(2) 0.0016(16) -0.0004(16) -0.0002(15)
C11A 0.079(4) 0.080(4) 0.092(5) 0.000(3) 0.000(3) 0.001(3)
C12A 0.119(8) 0.094(7) 0.233(13) 0.008(8) -0.016(8) 0.004(6)
C13A 0.077(4) 0.068(3) 0.085(4) 0.000(3) -0.006(3) -0.001(3)
C14A 0.114(6) 0.076(4) 0.125(7) 0.013(4) -0.026(5) -0.004(4)
C15A 0.100(5) 0.089(5) 0.117(6) 0.015(5) -0.034(5) -0.013(4)
C16A 0.100(5) 0.079(4) 0.115(6) -0.006(4) -0.027(4) 0.014(4)
C17A 0.114(7) 0.086(5) 0.113(6) 0.010(5) -0.012(5) -0.007(5)
C18A 0.091(5) 0.080(4) 0.103(5) 0.004(4) -0.022(4) -0.003(4)
C19A 0.054(2) 0.052(2) 0.056(2) -0.0017(16) 0.0030(17) 0.0011(16)
C20A 0.097(6) 0.124(7) 0.099(6) -0.017(5) 0.007(5) -0.015(5)
C21A 0.104(7) 0.164(11) 0.130(9) -0.013(8) 0.026(6) -0.012(7)
C22A 0.103(6) 0.114(7) 0.094(6) -0.002(5) 0.012(5) 0.000(5)
C23A 0.105(6) 0.120(7) 0.090(5) -0.008(5) 0.006(4) -0.002(5)
C24A 0.065(3) 0.071(3) 0.068(3) 0.000(2) 0.004(2) 0.000(2)
C25A 0.0508(19) 0.0485(18) 0.0493(19) 0.0005(14) 0.0019(15) 0.0005(15)
C26A 0.056(2) 0.050(2) 0.056(2) -0.0017(16) 0.0029(17) 0.0001(16)
C27A 0.090(4) 0.080(4) 0.078(4) 0.008(3) -0.005(3) -0.001(3)
C28A 0.095(5) 0.093(5) 0.076(4) -0.001(3) 0.010(3) -0.010(4)
C29A 0.080(4) 0.100(5) 0.087(5) -0.003(4) 0.009(3) 0.005(4)
C30A 0.076(4) 0.090(4) 0.079(4) 0.004(3) 0.001(3) 0.007(3)
C31A 0.059(2) 0.055(2) 0.062(2) 0.0001(19) -0.0005(19) -0.0012(18)
C32A 0.081(4) 0.084(4) 0.089(4) -0.007(4) 0.001(3) -0.005(3)
C33A 0.106(6) 0.100(6) 0.106(6) -0.024(5) 0.012(5) -0.014(5)
C34A 0.101(6) 0.104(6) 0.113(7) -0.019(5) -0.010(5) -0.007(5)
C35A 0.082(5) 0.105(6) 0.127(7) -0.018(5) -0.002(5) -0.003(4)
C36A 0.085(5) 0.086(5) 0.100(5) -0.017(4) 0.001(4) -0.005(4)
Ru1B 0.06018(19) 0.05633(18) 0.05742(19) 0.00031(15) -0.00015(15) -0.00005(15)
Ru2B 0.05321(17) 0.05151(17) 0.05429(17) -0.00063(13) 0.00042(13) -0.00013(13)
Ru3B 0.04338(13) 0.04274(13) 0.04312(13) -0.00023(10) 0.00075(10) -0.00004(10)
S1B 0.0582(6) 0.0561(6) 0.0588(6) -0.0003(5) -0.0003(4) -0.0006(4)
P1B 0.0513(5) 0.0496(5) 0.0505(5) -0.0004(4) 0.0000(4) 0.0005(4)
P2B 0.0655(7) 0.0622(7) 0.0677(8) -0.0003(6) -0.0016(6) -0.0013(6)
O1B 0.121(4) 0.084(3) 0.083(3) -0.002(3) -0.008(3) 0.003(3)
O2B 0.136(6) 0.109(5) 0.137(6) 0.000(4) -0.015(4) 0.016(4)
O3B 0.142(6) 0.135(6) 0.121(5) 0.005(4) 0.023(4) -0.018(5)
O4B 0.102(4) 0.106(4) 0.112(4) -0.003(3) 0.012(3) -0.005(3)
O5B 0.119(5) 0.113(6) 0.189(7) 0.010(5) 0.003(5) 0.005(4)
O6B 0.100(4) 0.101(4) 0.117(4) 0.009(3) 0.013(3) 0.001(3)
O7B 0.158(7) 0.200(9) 0.141(7) -0.017(6) -0.029(5) 0.020(6)
O8B 0.080(3) 0.081(3) 0.094(3) 0.004(2) -0.004(2) -0.001(2)
O9B 0.088(3) 0.085(3) 0.074(3) 0.002(2) 0.003(2) 0.001(2)
N1B 0.069(3) 0.063(2) 0.070(3) -0.0003(19) -0.002(2) 0.001(2)
N2B 0.086(4) 0.082(4) 0.098(4) -0.003(3) -0.007(3) 0.005(3)
C1B 0.101(5) 0.079(4) 0.083(4) 0.002(3) 0.001(4) 0.000(4)
C2B 0.113(7) 0.099(6) 0.100(6) 0.004(5) -0.001(5) -0.009(5)
C3B 0.109(7) 0.101(6) 0.106(6) -0.001(5) 0.000(5) -0.008(5)
C4B 0.088(5) 0.083(4) 0.100(5) -0.010(4) 0.012(4) -0.008(4)
C5B 0.081(4) 0.082(4) 0.098(5) -0.002(4) -0.006(4) -0.006(3)
C6B 0.079(4) 0.085(4) 0.088(4) 0.000(3) 0.012(3) -0.002(3)
C7B 0.103(6) 0.122(8) 0.096(6) -0.003(5) 0.000(5) 0.008(5)
C8B 0.068(3) 0.067(3) 0.071(3) 0.000(2) -0.001(2) 0.000(2)
C9B 0.0508(18) 0.0488(18) 0.0463(17) 0.0002(14) 0.0008(14) 0.0026(14)
C10B 0.069(3) 0.071(3) 0.074(3) 0.000(3) -0.001(3) 0.000(2)
C11B 0.098(6) 0.091(6) 0.124(7) -0.004(5) -0.011(5) 0.002(4)
C12B 0.152(9) 0.122(8) 0.115(7) 0.001(6) -0.008(7) 0.019(7)
C13B 0.064(3) 0.059(2) 0.060(2) 0.002(2) 0.001(2) 0.000(2)
C14B 0.089(4) 0.071(4) 0.086(4) 0.001(3) -0.005(3) -0.002(3)
C15B 0.116(6) 0.089(5) 0.107(6) 0.005(5) -0.021(5) -0.001(5)
C16B 0.119(7) 0.089(6) 0.107(6) 0.004(5) -0.019(5) 0.013(5)
C17B 0.107(6) 0.079(5) 0.133(8) -0.013(5) -0.016(5) 0.002(4)
C18B 0.093(5) 0.072(4) 0.094(5) -0.007(3) -0.013(4) 0.003(3)
C19B 0.060(2) 0.060(2) 0.059(2) -0.0016(19) 0.0014(19) 0.0029(19)
C20B 0.082(4) 0.076(4) 0.075(4) -0.001(3) 0.000(3) 0.000(3)
C21B 0.120(7) 0.100(6) 0.098(6) -0.011(5) 0.005(5) -0.002(5)
C22B 0.125(8) 0.117(7) 0.090(6) -0.001(5) 0.014(5) -0.003(6)
C23B 0.111(7) 0.161(11) 0.121(8) -0.006(7) 0.026(6) 0.001(7)
C24B 0.112(7) 0.110(7) 0.097(6) -0.008(5) -0.007(5) 0.000(5)
C25B 0.075(3) 0.074(4) 0.079(4) 0.000(3) 0.002(3) 0.000(3)
C26B 0.100(6) 0.109(7) 0.119(7) 0.012(6) -0.001(5) 0.008(5)
C27B 0.111(7) 0.125(9) 0.156(10) 0.010(8) 0.026(7) 0.000(6)
C28B 0.109(6) 0.099(6) 0.084(5) 0.000(4) 0.015(4) -0.006(5)
C29B 0.091(5) 0.095(5) 0.087(5) 0.002(4) 0.005(4) -0.004(4)
C30B 0.060(2) 0.062(3) 0.063(3) 0.001(2) 0.003(2) 0.000(2)
C31B 0.092(5) 0.082(4) 0.086(4) 0.002(3) -0.007(4) -0.004(4)
C32B 0.185(11) 0.151(10) 0.093(6) 0.017(6) -0.019(7) -0.066(8)
C33B 0.209(12) 0.152(10) 0.114(8) 0.003(7) -0.013(8) -0.100(9)
C34B 0.154(10) 0.103(7) 0.123(8) 0.003(6) -0.024(7) -0.022(6)
C35B 0.121(7) 0.136(9) 0.103(6) -0.037(6) -0.009(6) -0.007(6)
C36B 0.108(6) 0.110(7) 0.105(6) -0.026(5) 0.010(5) -0.024(5)

loop_
_atom_type_symbol
_atom_type_description
_atom_type_scat_dispersion_real
_atom_type_scat_dispersion_imag
_atom_type_scat_source
Ru Ru -1.2594 0.8363 'International Tables Vol C Tables 4.2.6.8 and 6.1.1.4'
S S 0.1246 0.1234 'International Tables Vol C Tables 4.2.6.8 and 6.1.1.4'
P P 0.1023 0.0942 'International Tables Vol C Tables 4.2.6.8 and 6.1.1.4'
O O 0.0106 0.0060 'International Tables Vol C Tables 4.2.6.8 and 6.1.1.4'
N N 0.0061 0.0033 'International Tables Vol C Tables 4.2.6.8 and 6.1.1.4'
C C 0.0033 0.0016 'International Tables Vol C Tables 4.2.6.8 and 6.1.1.4'
H H 0.0000 0.0000 'International Tables Vol C Tables 4.2.6.8 and 6.1.1.4'

loop_
_geom_angle_atom_site_label_1
_geom_angle_atom_site_label_2
_geom_angle_atom_site_label_3
_geom_angle
_geom_angle_site_symmetry_1
_geom_angle_site_symmetry_3
_geom_angle_publ_flag
C2A Ru1A C3A 93.7(3) . . ?
C2A Ru1A C1A 99.0(3) . . ?
C3A Ru1A C1A 89.2(3) . . ?
C2A Ru1A S1A 96.2(2) . . ?
C3A Ru1A S1A 166.9(2) . . ?
C1A Ru1A S1A 97.63(19) . . ?
C2A Ru1A Ru3A 136.21(19) . . ?
C3A Ru1A Ru3A 112.9(2) . . ?
C1A Ru1A Ru3A 114.73(19) . . ?
S1A Ru1A Ru3A 54.11(3) . . ?
C2A Ru1A Ru2A 86.5(2) . . ?
C3A Ru1A Ru2A 89.7(2) . . ?
C1A Ru1A Ru2A 174.47(19) . . ?
S1A Ru1A Ru2A 82.44(3) . . ?
Ru3A Ru1A Ru2A 60.87(2) . . ?
C5A Ru2A C7A 102.5(4) . . ?
C5A Ru2A C6A 91.0(4) . . ?
C7A Ru2A C6A 88.6(4) . . ?
C5A Ru2A C4A 91.7(3) . . ?
C7A Ru2A C4A 92.8(3) . . ?
C6A Ru2A C4A 176.6(3) . . ?
C5A Ru2A Ru1A 106.0(3) . . ?
C7A Ru2A Ru1A 151.1(3) . . ?
C6A Ru2A Ru1A 86.4(3) . . ?
C4A Ru2A Ru1A 90.94(18) . . ?
C5A Ru2A Ru3A 165.2(3) . . ?
C7A Ru2A Ru3A 92.3(3) . . ?
C6A Ru2A Ru3A 88.7(2) . . ?
C4A Ru2A Ru3A 88.16(18) . . ?
Ru1A Ru2A Ru3A 59.181(13) . . ?
C9A Ru3A C8A 93.7(2) . . ?
C9A Ru3A P1A 95.0(2) . . ?
C8A Ru3A P1A 96.98(16) . . ?
C9A Ru3A S1A 165.56(19) . . ?
C8A Ru3A S1A 93.48(16) . . ?
P1A Ru3A S1A 96.52(4) . . ?
C9A Ru3A Ru1A 113.42(19) . . ?
C8A Ru3A Ru1A 141.11(16) . . ?
P1A Ru3A Ru1A 107.26(3) . . ?
S1A Ru3A Ru1A 54.59(4) . . ?
C9A Ru3A Ru2A 84.5(2) . . ?
C8A Ru3A Ru2A 97.86(16) . . ?
P1A Ru3A Ru2A 165.16(3) . . ?
S1A Ru3A Ru2A 82.13(3) . . ?
Ru1A Ru3A Ru2A 59.952(18) . . ?
C10A S1A Ru3A 116.53(15) . . ?
C10A S1A Ru1A 113.16(15) . . ?
Ru3A S1A Ru1A 71.30(4) . . ?
N1A P1A C13A 102.6(3) . . ?
N1A P1A C19A 103.6(2) . . ?
C13A P1A C19A 103.8(3) . . ?
N1A P1A Ru3A 119.74(14) . . ?
C13A P1A Ru3A 116.3(2) . . ?
C19A P1A Ru3A 108.90(15) . . ?
N1A P2A C25A 114.2(2) . . ?
N1A P2A C31A 107.3(2) . . ?
C25A P2A C31A 106.8(2) . . ?
N1A P2A C10A 115.47(19) . . ?
C25A P2A C10A 102.6(2) . . ?
C31A P2A C10A 110.1(2) . . ?
P2A N1A P1A 131.1(2) . . ?
C10A N2A C11A 117.9(5) . . ?
O1A C1A Ru1A 174.6(6) . . ?
O2A C2A Ru1A 177.4(7) . . ?
O3A C3A Ru1A 175.3(8) . . ?
O4A C4A Ru2A 172.6(6) . . ?
O5A C5A Ru2A 173.8(10) . . ?
O6A C6A Ru2A 177.6(8) . . ?
O7A C7A Ru2A 176.1(10) . . ?
O8A C8A Ru3A 178.0(5) . . ?
O9A C9A Ru3A 179.2(6) . . ?
N2A C10A S1A 125.9(4) . . ?
N2A C10A P2A 116.6(4) . . ?
S1A C10A P2A 117.0(2) . . ?
C12A C11A N2A 110.9(6) . . ?
C14A C13A C18A 118.2(7) . . ?
C14A C13A P1A 124.4(6) . . ?
C18A C13A P1A 117.3(5) . . ?
C13A C14A C15A 122.4(8) . . ?
C16A C15A C14A 119.8(8) . . ?
C15A C16A C17A 119.1(8) . . ?
C16A C17A C18A 120.1(8) . . ?
C17A C18A C13A 120.0(7) . . ?
C24A C19A C20A 118.0(6) . . ?
C24A C19A P1A 120.0(4) . . ?
C20A C19A P1A 121.6(5) . . ?
C19A C20A C21A 117.3(8) . . ?
C22A C21A C20A 124.4(10) . . ?
C21A C22A C23A 121.2(9) . . ?
C22A C23A C24A 115.7(8) . . ?
C19A C24A C23A 123.3(6) . . ?
C26A C25A C30A 119.0(5) . . ?
C26A C25A P2A 119.4(3) . . ?
C30A C25A P2A 121.4(4) . . ?
C27A C26A C25A 120.2(5) . . ?
C26A C27A C28A 120.9(6) . . ?
C27A C28A C29A 119.8(7) . . ?
C28A C29A C30A 119.9(7) . . ?
C29A C30A C25A 120.1(6) . . ?
C32A C31A C36A 118.0(6) . . ?
C32A C31A P2A 118.0(5) . . ?
C36A C31A P2A 123.9(5) . . ?
C31A C32A C33A 121.2(7) . . ?
C34A C33A C32A 120.5(8) . . ?
C35A C34A C33A 119.0(8) . . ?
C34A C35A C36A 120.8(8) . . ?
C35A C36A C31A 120.4(7) . . ?
C3B Ru1B C1B 94.8(4) . . ?
C3B Ru1B C2B 90.6(4) . . ?
C1B Ru1B C2B 102.6(4) . . ?
C3B Ru1B S1B 169.1(3) . . ?
C1B Ru1B S1B 93.4(2) . . ?
C2B Ru1B S1B 94.6(3) . . ?
C3B Ru1B Ru2B 89.2(3) . . ?
C1B Ru1B Ru2B 169.4(2) . . ?
C2B Ru1B Ru2B 87.2(3) . . ?
S1B Ru1B Ru2B 81.52(4) . . ?
C3B Ru1B Ru3B 116.5(3) . . ?
C1B Ru1B Ru3B 108.7(2) . . ?
C2B Ru1B Ru3B 135.8(3) . . ?
S1B Ru1B Ru3B 53.70(3) . . ?
Ru2B Ru1B Ru3B 60.83(2) . . ?
C7B Ru2B C5B 102.7(4) . . ?
C7B Ru2B C4B 91.9(4) . . ?
C5B Ru2B C4B 90.9(3) . . ?
C7B Ru2B C6B 90.5(4) . . ?
C5B Ru2B C6B 91.6(3) . . ?
C4B Ru2B C6B 176.1(3) . . ?
C7B Ru2B Ru1B 154.6(3) . . ?
C5B Ru2B Ru1B 102.2(2) . . ?
C4B Ru2B Ru1B 92.5(2) . . ?
C6B Ru2B Ru1B 84.0(2) . . ?
C7B Ru2B Ru3B 95.1(3) . . ?
C5B Ru2B Ru3B 162.0(2) . . ?
C4B Ru2B Ru3B 91.2(2) . . ?
C6B Ru2B Ru3B 85.5(2) . . ?
Ru1B Ru2B Ru3B 59.827(15) . . ?
C8B Ru3B C9B 93.0(2) . . ?
C8B Ru3B P1B 93.78(18) . . ?
C9B Ru3B P1B 97.00(13) . . ?
C8B Ru3B S1B 165.88(19) . . ?
C9B Ru3B S1B 92.25(14) . . ?
P1B Ru3B S1B 98.56(5) . . ?
C8B Ru3B Ru1B 115.78(19) . . ?
C9B Ru3B Ru1B 140.75(12) . . ?
P1B Ru3B Ru1B 106.42(3) . . ?
S1B Ru3B Ru1B 53.95(5) . . ?
C8B Ru3B Ru2B 85.44(18) . . ?
C9B Ru3B Ru2B 100.04(13) . . ?
P1B Ru3B Ru2B 162.96(3) . . ?
S1B Ru3B Ru2B 80.76(3) . . ?
Ru1B Ru3B Ru2B 59.344(18) . . ?
C10B S1B Ru3B 117.3(2) . . ?
C10B S1B Ru1B 108.0(2) . . ?
Ru3B S1B Ru1B 72.35(5) . . ?
N1B P1B C13B 103.4(2) . . ?
N1B P1B C19B 104.6(2) . . ?
C13B P1B C19B 100.7(2) . . ?
N1B P1B Ru3B 117.58(17) . . ?
C13B P1B Ru3B 118.89(18) . . ?
C19B P1B Ru3B 109.55(17) . . ?
N1B P2B C10B 115.6(3) . . ?
N1B P2B C25B 116.6(3) . . ?
C10B P2B C25B 101.6(3) . . ?
N1B P2B C31B 105.6(3) . . ?
C10B P2B C31B 107.3(3) . . ?
C25B P2B C31B 109.8(4) . . ?
P2B N1B P1B 133.5(3) . . ?
C10B N2B C11B 124.2(7) . . ?
O1B C1B Ru1B 179.0(8) . . ?
O2B C2B Ru1B 176.8(9) . . ?
O3B C3B Ru1B 175.0(9) . . ?
O4B C4B Ru2B 175.1(7) . . ?
O5B C5B Ru2B 175.0(8) . . ?
O6B C6B Ru2B 179.1(7) . . ?
O7B C7B Ru2B 176.2(9) . . ?
O8B C8B Ru3B 177.3(6) . . ?
O9B C9B Ru3B 177.0(4) . . ?
N2B C10B P2B 119.0(5) . . ?
N2B C10B S1B 123.1(5) . . ?
P2B C10B S1B 117.1(3) . . ?
C12B C11B N2B 113.1(7) . . ?
C14B C13B C18B 118.1(6) . . ?
C14B C13B P1B 121.0(5) . . ?
C18B C13B P1B 120.7(5) . . ?
C15B C14B C13B 121.1(7) . . ?
C16B C15B C14B 121.0(8) . . ?
C15B C16B C17B 119.3(8) . . ?
C16B C17B C18B 120.4(8) . . ?
C17B C18B C13B 120.2(7) . . ?
C20B C19B C24B 118.1(6) . . ?
C20B C19B P1B 120.4(5) . . ?
C24B C19B P1B 121.3(5) . . ?
C19B C20B C21B 120.2(7) . . ?
C22B C21B C20B 119.6(9) . . ?
C23B C22B C21B 120.7(10) . . ?
C22B C23B C24B 121.3(10) . . ?
C23B C24B C19B 120.0(8) . . ?
C26B C25B C30B 118.8(7) . . ?
C26B C25B P2B 121.3(6) . . ?
C30B C25B P2B 119.9(5) . . ?
C27B C26B C25B 120.3(9) . . ?
C26B C27B C28B 120.0(10) . . ?
C29B C28B C27B 120.2(8) . . ?
C28B C29B C30B 120.2(7) . . ?
C29B C30B C25B 120.4(6) . . ?
C32B C31B C36B 117.4(8) . . ?
C32B C31B P2B 122.4(7) . . ?
C36B C31B P2B 120.1(6) . . ?
C31B C32B C33B 121.7(10) . . ?
C34B C33B C32B 119.0(10) . . ?
C35B C34B C33B 121.1(10) . . ?
C34B C35B C36B 118.5(10) . . ?
C35B C36B C31B 122.1(9) . . ?

loop_
_geom_bond_atom_site_label_1
_geom_bond_atom_site_label_2
_geom_bond_distance
_geom_bond_site_symmetry_2
_geom_bond_publ_flag
Ru1A C2A 1.858(7) . ?
Ru1A C3A 1.858(7) . ?
Ru1A C1A 1.874(6) . ?
Ru1A S1A 2.4332(14) . ?
Ru1A Ru3A 2.8278(7) . ?
Ru1A Ru2A 2.8503(10) . ?
Ru2A C5A 1.854(10) . ?
Ru2A C7A 1.870(9) . ?
Ru2A C6A 1.904(8) . ?
Ru2A C4A 1.911(6) . ?
Ru2A Ru3A 2.8762(7) . ?
Ru3A C9A 1.814(6) . ?
Ru3A C8A 1.856(5) . ?
Ru3A P1A 2.3415(12) . ?
Ru3A S1A 2.4187(14) . ?
S1A C10A 1.797(5) . ?
P1A N1A 1.620(4) . ?
P1A C13A 1.851(7) . ?
P1A C19A 1.856(5) . ?
P2A N1A 1.581(4) . ?
P2A C25A 1.790(4) . ?
P2A C31A 1.816(5) . ?
P2A C10A 1.825(5) . ?
O1A C1A 1.165(7) . ?
O2A C2A 1.157(7) . ?
O3A C3A 1.164(8) . ?
O4A C4A 1.146(7) . ?
O5A C5A 1.145(10) . ?
O6A C6A 1.164(8) . ?
O7A C7A 1.147(9) . ?
O8A C8A 1.154(6) . ?
O9A C9A 1.185(7) . ?
N2A C10A 1.276(6) . ?
N2A C11A 1.475(8) . ?
C11A C12A 1.435(10) . ?
C13A C14A 1.328(9) . ?
C13A C18A 1.359(9) . ?
C14A C15A 1.398(10) . ?
C15A C16A 1.316(10) . ?
C16A C17A 1.381(10) . ?
C17A C18A 1.395(10) . ?
C19A C24A 1.359(7) . ?
C19A C20A 1.375(9) . ?
C20A C21A 1.378(11) . ?
C21A C22A 1.307(12) . ?
C22A C23A 1.348(10) . ?
C23A C24A 1.419(9) . ?
C25A C26A 1.380(6) . ?
C25A C30A 1.383(7) . ?
C26A C27A 1.380(7) . ?
C27A C28A 1.361(9) . ?
C28A C29A 1.372(9) . ?
C29A C30A 1.396(9) . ?
C31A C32A 1.375(8) . ?
C31A C36A 1.368(8) . ?
C32A C33A 1.371(9) . ?
C33A C34A 1.352(10) . ?
C34A C35A 1.366(10) . ?
C35A C36A 1.378(9) . ?
Ru1B C3B 1.817(10) . ?
Ru1B C1B 1.905(8) . ?
Ru1B C2B 1.912(10) . ?
Ru1B S1B 2.4166(16) . ?
Ru1B Ru2B 2.8344(10) . ?
Ru1B Ru3B 2.8485(9) . ?
Ru2B C7B 1.854(9) . ?
Ru2B C5B 1.862(8) . ?
Ru2B C4B 1.886(8) . ?
Ru2B C6B 1.896(7) . ?
Ru2B Ru3B 2.8770(7) . ?
Ru3B C8B 1.855(6) . ?
Ru3B C9B 1.870(4) . ?
Ru3B P1B 2.3425(12) . ?
Ru3B S1B 2.4091(15) . ?
S1B C10B 1.823(6) . ?
P1B N1B 1.638(5) . ?
P1B C13B 1.840(5) . ?
P1B C19B 1.850(5) . ?
P2B N1B 1.548(5) . ?
P2B C10B 1.809(6) . ?
P2B C25B 1.802(7) . ?
P2B C31B 1.816(8) . ?
O1B C1B 1.138(8) . ?
O2B C2B 1.138(9) . ?
O3B C3B 1.172(9) . ?
O4B C4B 1.183(8) . ?
O5B C5B 1.163(9) . ?
O6B C6B 1.177(7) . ?
O7B C7B 1.165(9) . ?
O8B C8B 1.169(6) . ?
O9B C9B 1.125(5) . ?
N2B C10B 1.267(7) . ?
N2B C11B 1.482(9) . ?
C11B C12B 1.460(10) . ?
C13B C14B 1.372(8) . ?
C13B C18B 1.395(8) . ?
C14B C15B 1.366(9) . ?
C15B C16B 1.347(10) . ?
C16B C17B 1.385(10) . ?
C17B C18B 1.364(10) . ?
C19B C20B 1.375(7) . ?
C19B C24B 1.398(9) . ?
C20B C21B 1.387(10) . ?
C21B C22B 1.364(11) . ?
C22B C23B 1.326(12) . ?
C23B C24B 1.365(11) . ?
C25B C26B 1.382(10) . ?
C25B C30B 1.375(8) . ?
C26B C27B 1.373(12) . ?
C27B C28B 1.361(12) . ?
C28B C29B 1.362(10) . ?
C29B C30B 1.372(8) . ?
C31B C32B 1.356(11) . ?
C31B C36B 1.373(10) . ?
C32B C33B 1.392(12) . ?
C33B C34B 1.334(12) . ?
C34B C35B 1.376(12) . ?
C35B C36B 1.364(10) . ?
